data_8106208
loop_
_publ_author_name
'Liu, Yalin'
'Li, Qiufang'

_publ_section_title
;
 Crystal structure of guanidinium tetrabutyl-ammonium
 5-hydroxyisophthalate dihydrate, C25H50N4O7
;
_journal_issue 4
_journal_name_full 'Zeitschrift f\"ur Kristallographie - New Crystal Structures'
_journal_page_first 537
_journal_page_last 538
_journal_paper_doi 10.1515/ncrs-2017-0152
_journal_volume 233
_journal_year 2018
_chemical_formula_moiety 'C16 H36 N, C8 H4 O5, C H6 N3, 0.5(H4 O2), H2 O'
_chemical_formula_sum 'C25 H50 N4 O7'
_chemical_formula_weight 518.69
_space_group_crystal_system monoclinic
_space_group_IT_number 14
_space_group_name_Hall '-P 2ybc'
_space_group_name_H-M_alt 'P 1 21/c 1'
_atom_sites_solution_hydrogens mixed
_audit_creation_method SHELXL-2014/7
_cell_angle_alpha 90
_cell_angle_beta 101.0860(10)
_cell_angle_gamma 90
_cell_formula_units_Z 4
_cell_length_a 14.7637(11)
_cell_length_b 12.0608(9)
_cell_length_c 16.7391(14)
_cell_measurement_reflns_used 6198
_cell_measurement_temperature 296(2)
_cell_measurement_theta_max 29.20
_cell_measurement_theta_min 2.20
_cell_volume 2925.0(4)
_computing_structure_refinement 'SHELXL-2014/7 (Sheldrick, 2014)'
_diffrn_ambient_temperature 296(2)
_diffrn_measured_fraction_theta_full 0.997
_diffrn_measured_fraction_theta_max 0.995
_diffrn_measurement_device_type 'Bruker APEX-II CCD'
_diffrn_measurement_method '\f and \w scans'
_diffrn_radiation_monochromator graphite
_diffrn_radiation_source 'sealed tube'
_diffrn_radiation_type MoK\a
_diffrn_reflns_av_R_equivalents 0.0255
_diffrn_reflns_av_unetI/netI 0.0294
_diffrn_reflns_Laue_measured_fraction_full 0.997
_diffrn_reflns_Laue_measured_fraction_max 0.995
_diffrn_reflns_limit_h_max 19
_diffrn_reflns_limit_h_min -17
_diffrn_reflns_limit_k_max 15
_diffrn_reflns_limit_k_min -13
_diffrn_reflns_limit_l_max 21
_diffrn_reflns_limit_l_min -20
_diffrn_reflns_number 17687
_diffrn_reflns_point_group_measured_fraction_full 0.997
_diffrn_reflns_point_group_measured_fraction_max 0.995
_diffrn_reflns_theta_full 25.242
_diffrn_reflns_theta_max 27.493
_diffrn_reflns_theta_min 3.511
_exptl_absorpt_coefficient_mu 0.085
_exptl_absorpt_correction_type multi-scan
_exptl_absorpt_process_details sadabs
_exptl_crystal_colour colorless
_exptl_crystal_density_diffrn 1.178
_exptl_crystal_description block
_exptl_crystal_F_000 1136
_exptl_crystal_size_max 0.46
_exptl_crystal_size_mid 0.30
_exptl_crystal_size_min 0.22
_refine_diff_density_max 0.216
_refine_diff_density_min -0.259
_refine_diff_density_rms 0.036
_refine_ls_extinction_coef 0.0457(12)
_refine_ls_extinction_expression Fc^*^=kFc[1+0.001xFc^2^\l^3^/sin(2\q)]^-1/4^
_refine_ls_extinction_method 'SHELXL-2014/7 (Sheldrick 2014'
_refine_ls_goodness_of_fit_ref 1.006
_refine_ls_hydrogen_treatment mixed
_refine_ls_matrix_type full
_refine_ls_number_parameters 344
_refine_ls_number_reflns 6678
_refine_ls_number_restraints 19
_refine_ls_restrained_S_all 1.004
_refine_ls_R_factor_all 0.0657
_refine_ls_R_factor_gt 0.0489
_refine_ls_shift/su_max 0.063
_refine_ls_shift/su_mean 0.004
_refine_ls_structure_factor_coef Fsqd
_refine_ls_weighting_details 'w=1/[\s^2^(Fo^2^)+(0.0220P)^2^+1.3000P] where P=(Fo^2^+2Fc^2^)/3'
_refine_ls_weighting_scheme calc
_refine_ls_wR_factor_gt 0.0993
_refine_ls_wR_factor_ref 0.1076
_reflns_Friedel_coverage 0.000
_reflns_Friedel_fraction_full .
_reflns_Friedel_fraction_max .
_reflns_number_gt 5046
_reflns_number_total 6678
_reflns_threshold_expression 'I > 2\s(I)'
_cod_data_source_file suppl_ncrs-2017-0152_suppl.cif
_cod_data_source_block 2
_cod_original_sg_symbol_H-M 'P 21/c'
_cod_database_code 8106208
_shelx_shelxl_version_number 2014/7
_shelx_space_group_comment
;
The symmetry employed for this shelxl refinement is uniquely defined
by the following loop, which should always be used as a source of
symmetry information in preference to the above space-group names.
They are only intended as comments.
;

loop_
_space_group_symop_operation_xyz
'x, y, z'
'-x, y+1/2, -z+1/2'
'-x, -y, -z'
'x, -y-1/2, z-1/2'

loop_
_atom_site_label
_atom_site_type_symbol
_atom_site_fract_x
_atom_site_fract_y
_atom_site_fract_z
_atom_site_U_iso_or_equiv
_atom_site_adp_type
_atom_site_occupancy
_atom_site_site_symmetry_order
_atom_site_calc_flag
_atom_site_refinement_flags_posn
_atom_site_refinement_flags_adp
_atom_site_refinement_flags_occupancy
_atom_site_disorder_assembly
_atom_site_disorder_group
C1 C 0.26094(9) -0.00743(11) 0.22203(9) 0.0338(3) Uani 1 1 d . . . . .
N1 N 0.16590(8) 0.59465(10) 0.23172(8) 0.0427(3) Uani 1 1 d . . . . .
H1A H 0.1917 0.5341 0.2207 0.051 Uiso 1 1 calc R U . . .
H1B H 0.1951 0.6565 0.2329 0.051 Uiso 1 1 calc R U . . .
O1 O 0.26808(7) -0.19869(8) 0.25701(7) 0.0456(3) Uani 1 1 d . . . . .
O1W O 0.54965(8) 0.28281(10) 0.16030(9) 0.0605(3) Uani 1 1 d D . . . .
H1WA H 0.6046(8) 0.2910(18) 0.1884(12) 0.091 Uiso 1 1 d D U . . .
H1WB H 0.5151(12) 0.3324(15) 0.1763(13) 0.091 Uiso 1 1 d D U . . .
C2 C 0.21444(9) 0.09255(11) 0.22192(10) 0.0389(3) Uani 1 1 d . . . . .
H2A H 0.1566 0.0937 0.2362 0.047 Uiso 1 1 calc R U . . .
N2 N 0.03777(9) 0.49681(10) 0.24492(10) 0.0554(4) Uani 1 1 d . . . . .
H2B H -0.0172 0.4942 0.2549 0.066 Uiso 1 1 calc R U . . .
H2C H 0.0644 0.4370 0.2336 0.066 Uiso 1 1 calc R U . . .
O2 O 0.13582(7) -0.11019(8) 0.25325(8) 0.0503(3) Uani 1 1 d . . . . .
O2W O 0.4241(12) 0.4449(16) 0.2042(9) 0.086(3) Uani 0.5 1 d D U P . .
H2WA H 0.3710(14) 0.421(2) 0.2109(16) 0.128 Uiso 0.5 1 d D U P . .
H2WB H 0.4487(18) 0.479(2) 0.2485(14) 0.128 Uiso 0.5 1 d D U P . .
O2W' O 0.4363(12) 0.4244(16) 0.2295(10) 0.086(3) Uani 0.5 1 d . U P . .
H2WC H 0.3710(14) 0.421(2) 0.2109(16) 0.128 Uiso 0.5 1 d . U P . .
H2WD H 0.4487(18) 0.479(2) 0.2485(14) 0.128 Uiso 0.5 1 d . U P . .
C3 C 0.25268(9) 0.19064(11) 0.20100(10) 0.0389(3) Uani 1 1 d . . . . .
N3 N 0.04311(9) 0.68655(10) 0.26408(9) 0.0485(3) Uani 1 1 d . . . . .
H3A H -0.0118 0.6865 0.2743 0.058 Uiso 1 1 calc R U . . .
H3B H 0.0732 0.7478 0.2650 0.058 Uiso 1 1 calc R U . . .
O3 O 0.12022(8) 0.29529(9) 0.21203(11) 0.0764(5) Uani 1 1 d . . . . .
C4 C 0.33794(10) 0.18803(11) 0.17825(10) 0.0405(3) Uani 1 1 d . . . . .
H4A H 0.3634 0.2531 0.1625 0.049 Uiso 1 1 calc R U . . .
N4 N 0.22780(10) 0.73428(11) 0.00827(8) 0.0496(3) Uani 1 1 d . . . . .
O4 O 0.24601(7) 0.38755(8) 0.20041(8) 0.0552(3) Uani 1 1 d . . . . .
C5 C 0.38556(9) 0.08909(12) 0.17884(9) 0.0384(3) Uani 1 1 d . . . . .
O5 O 0.47085(7) 0.08314(9) 0.15899(8) 0.0531(3) Uani 1 1 d D . . . .
H5 H 0.4926(14) 0.1494(10) 0.1594(13) 0.080 Uiso 1 1 d D U . . .
C6 C 0.34698(9) -0.00835(11) 0.20052(9) 0.0362(3) Uani 1 1 d . . . . .
H6A H 0.3790 -0.0748 0.2006 0.043 Uiso 1 1 calc R U . . .
C7 C 0.21861(9) -0.11310(11) 0.24634(9) 0.0356(3) Uani 1 1 d . . . . .
C8 C 0.20253(10) 0.29971(12) 0.20461(11) 0.0466(4) Uani 1 1 d . . . . .
C9 C 0.08131(9) 0.59258(11) 0.24698(9) 0.0372(3) Uani 1 1 d . . . . .
C10 C 0.31133(12) 0.71109(15) 0.07447(10) 0.0545(4) Uani 1 1 d . . . . .
H10A H 0.3316 0.7806 0.1012 0.065 Uiso 1 1 calc R U . . .
H10B H 0.2922 0.6632 0.1147 0.065 Uiso 1 1 calc R U . . .
C11 C 0.39265(13) 0.65813(17) 0.04713(12) 0.0629(5) Uani 1 1 d . . . . .
H11A H 0.4032 0.6941 -0.0021 0.076 Uiso 1 1 calc R U . . .
H11B H 0.3796 0.5805 0.0349 0.076 Uiso 1 1 calc R U . . .
C13 C 0.56061(15) 0.6092(2) 0.09177(15) 0.0848(7) Uani 1 1 d . . . . .
H13A H 0.6127 0.6183 0.1355 0.127 Uiso 1 1 calc R U . . .
H13B H 0.5470 0.5317 0.0837 0.127 Uiso 1 1 calc R U . . .
H13C H 0.5747 0.6402 0.0428 0.127 Uiso 1 1 calc R U . . .
C14 C 0.25274(13) 0.81361(14) -0.05490(10) 0.0538(4) Uani 1 1 d . . . . .
H14A H 0.2909 0.7741 -0.0866 0.065 Uiso 1 1 calc R U . . .
H14B H 0.1964 0.8347 -0.0918 0.065 Uiso 1 1 calc R U . . .
C15 C 0.30301(13) 0.91829(15) -0.02192(11) 0.0587(5) Uani 1 1 d . . . . .
H15A H 0.2685 0.9556 0.0140 0.070 Uiso 1 1 calc R U . . .
H15B H 0.3633 0.8992 0.0095 0.070 Uiso 1 1 calc R U . . .
C16 C 0.31419(16) 0.99502(17) -0.09036(13) 0.0706(6) Uani 1 1 d . . . . .
H16A H 0.3469 0.9562 -0.1269 0.085 Uiso 1 1 calc R U . . .
H16B H 0.2536 1.0143 -0.1209 0.085 Uiso 1 1 calc R U . . .
C17 C 0.36551(19) 1.0997(2) -0.06192(17) 0.0965(8) Uani 1 1 d . . . . .
H17A H 0.3704 1.1449 -0.1081 0.145 Uiso 1 1 calc R U . . .
H17B H 0.3328 1.1397 -0.0268 0.145 Uiso 1 1 calc R U . . .
H17C H 0.4262 1.0815 -0.0327 0.145 Uiso 1 1 calc R U . . .
C18 C 0.15525(12) 0.78483(15) 0.04978(10) 0.0526(4) Uani 1 1 d . . . . .
H18A H 0.1797 0.8535 0.0753 0.063 Uiso 1 1 calc R U . . .
H18B H 0.1456 0.7350 0.0928 0.063 Uiso 1 1 calc R U . . .
C19 C 0.06225(13) 0.80944(16) -0.00318(11) 0.0605(5) Uani 1 1 d . . . . .
H19A H 0.0688 0.8678 -0.0416 0.073 Uiso 1 1 calc R U . . .
H19B H 0.0392 0.7437 -0.0339 0.073 Uiso 1 1 calc R U . . .
C20 C -0.00554(13) 0.84524(17) 0.04885(13) 0.0674(5) Uani 1 1 d . . . . .
H20A H -0.0125 0.7858 0.0862 0.081 Uiso 1 1 calc R U . . .
H20B H 0.0194 0.9091 0.0810 0.081 Uiso 1 1 calc R U . . .
C21 C -0.09895(15) 0.8746(2) 0.00014(17) 0.0896(7) Uani 1 1 d . . . . .
H21A H -0.1389 0.8966 0.0363 0.134 Uiso 1 1 calc R U . . .
H21B H -0.0929 0.9346 -0.0361 0.134 Uiso 1 1 calc R U . . .
H21C H -0.1247 0.8113 -0.0309 0.134 Uiso 1 1 calc R U . . .
C22 C 0.19283(14) 0.62865(15) -0.03645(11) 0.0572(4) Uani 1 1 d . . . . .
H22A H 0.2425 0.5965 -0.0592 0.069 Uiso 1 1 calc R U . . .
H22B H 0.1435 0.6478 -0.0815 0.069 Uiso 1 1 calc R U . . .
C23 C 0.15725(16) 0.54142(16) 0.01521(13) 0.0702(6) Uani 1 1 d . . . . .
H23A H 0.1075 0.5725 0.0384 0.084 Uiso 1 1 calc R U . . .
H23B H 0.2065 0.5199 0.0596 0.084 Uiso 1 1 calc R U . . .
C25 C 0.12238(17) 0.43951(18) -0.03525(16) 0.0818(7) Uani 1 1 d . . . . .
H25A H 0.0911 0.3910 -0.0031 0.098 Uiso 1 1 calc R U . . .
H25B H 0.0776 0.4626 -0.0826 0.098 Uiso 1 1 calc R U . . .
C26 C 0.1968(2) 0.3770(2) -0.0625(2) 0.1223(12) Uani 1 1 d . . . . .
H26A H 0.1710 0.3139 -0.0939 0.183 Uiso 1 1 calc R U . . .
H26B H 0.2272 0.4240 -0.0955 0.183 Uiso 1 1 calc R U . . .
H26C H 0.2407 0.3523 -0.0160 0.183 Uiso 1 1 calc R U . . .
C27 C 0.47778(14) 0.66828(18) 0.11282(13) 0.0695(5) Uani 1 1 d . . . . .
H27A H 0.4648 0.6377 0.1630 0.083 Uiso 1 1 calc R U . . .
H27B H 0.4926 0.7462 0.1221 0.083 Uiso 1 1 calc R U . . .

loop_
_atom_site_aniso_label
_atom_site_aniso_U_11
_atom_site_aniso_U_22
_atom_site_aniso_U_33
_atom_site_aniso_U_23
_atom_site_aniso_U_13
_atom_site_aniso_U_12
C1 0.0315(7) 0.0261(6) 0.0439(8) -0.0027(6) 0.0072(6) -0.0023(5)
N1 0.0365(6) 0.0269(6) 0.0684(9) 0.0005(6) 0.0195(6) -0.0008(5)
O1 0.0369(5) 0.0274(5) 0.0744(8) 0.0053(5) 0.0154(5) 0.0008(4)
O1W 0.0459(7) 0.0508(7) 0.0866(10) -0.0102(7) 0.0175(6) -0.0092(6)
C2 0.0297(7) 0.0296(7) 0.0590(9) -0.0020(6) 0.0128(6) -0.0014(5)
N2 0.0370(7) 0.0282(6) 0.1060(12) -0.0012(7) 0.0264(7) -0.0014(5)
O2 0.0344(5) 0.0310(5) 0.0896(9) 0.0042(5) 0.0223(5) -0.0016(4)
O2W 0.045(3) 0.072(6) 0.144(8) -0.039(5) 0.030(5) -0.016(3)
O2W' 0.045(3) 0.072(6) 0.144(8) -0.039(5) 0.030(5) -0.016(3)
C3 0.0315(7) 0.0266(7) 0.0591(9) -0.0007(6) 0.0100(6) 0.0012(5)
N3 0.0372(7) 0.0294(6) 0.0836(10) -0.0033(6) 0.0231(7) -0.0019(5)
O3 0.0405(6) 0.0308(6) 0.1675(15) 0.0013(7) 0.0436(8) 0.0025(5)
C4 0.0359(7) 0.0272(7) 0.0606(10) 0.0019(6) 0.0148(7) -0.0033(6)
N4 0.0597(8) 0.0475(8) 0.0426(7) -0.0011(6) 0.0124(6) -0.0039(6)
O4 0.0404(6) 0.0257(5) 0.1030(10) 0.0021(5) 0.0228(6) 0.0001(4)
C5 0.0332(7) 0.0327(7) 0.0522(9) -0.0019(6) 0.0153(6) -0.0009(6)
O5 0.0408(6) 0.0363(6) 0.0906(9) 0.0027(6) 0.0337(6) 0.0013(5)
C6 0.0352(7) 0.0252(6) 0.0499(8) -0.0032(6) 0.0119(6) 0.0018(5)
C7 0.0334(7) 0.0273(7) 0.0468(8) -0.0026(6) 0.0095(6) -0.0025(5)
C8 0.0366(8) 0.0277(7) 0.0781(11) 0.0012(7) 0.0173(8) 0.0017(6)
C9 0.0335(7) 0.0293(7) 0.0497(8) 0.0041(6) 0.0098(6) 0.0010(6)
C10 0.0608(11) 0.0555(10) 0.0471(9) -0.0013(8) 0.0102(8) 0.0009(8)
C11 0.0659(12) 0.0645(12) 0.0595(11) -0.0026(9) 0.0150(9) 0.0069(9)
C13 0.0687(14) 0.0923(17) 0.0926(17) 0.0038(14) 0.0136(12) 0.0115(12)
C14 0.0645(11) 0.0526(10) 0.0461(9) 0.0034(8) 0.0154(8) -0.0061(8)
C15 0.0642(11) 0.0536(10) 0.0584(11) 0.0008(8) 0.0122(9) -0.0061(9)
C16 0.0828(14) 0.0625(12) 0.0716(13) 0.0019(10) 0.0278(11) -0.0155(10)
C17 0.110(2) 0.0720(15) 0.108(2) 0.0083(14) 0.0223(16) -0.0328(14)
C18 0.0596(10) 0.0523(10) 0.0483(9) -0.0024(8) 0.0165(8) -0.0021(8)
C19 0.0623(11) 0.0583(11) 0.0585(11) 0.0008(9) 0.0062(9) -0.0032(9)
C20 0.0607(11) 0.0635(12) 0.0793(14) 0.0024(10) 0.0163(10) -0.0026(9)
C21 0.0645(13) 0.0736(15) 0.127(2) 0.0180(14) 0.0094(14) 0.0052(11)
C22 0.0706(12) 0.0499(10) 0.0521(10) -0.0071(8) 0.0143(9) -0.0085(9)
C23 0.0906(15) 0.0550(11) 0.0720(13) -0.0021(10) 0.0328(12) -0.0120(10)
C25 0.0874(16) 0.0595(13) 0.1021(18) -0.0002(12) 0.0271(14) -0.0158(11)
C26 0.164(3) 0.0713(16) 0.158(3) -0.0181(17) 0.099(2) -0.0207(18)
C27 0.0634(12) 0.0724(13) 0.0732(13) 0.0012(11) 0.0141(10) 0.0007(10)

loop_
_atom_type_symbol
_atom_type_description
_atom_type_scat_dispersion_real
_atom_type_scat_dispersion_imag
_atom_type_scat_source
C C 0.0033 0.0016 'International Tables Vol C Tables 4.2.6.8 and 6.1.1.4'
H H 0.0000 0.0000 'International Tables Vol C Tables 4.2.6.8 and 6.1.1.4'
N N 0.0061 0.0033 'International Tables Vol C Tables 4.2.6.8 and 6.1.1.4'
O O 0.0106 0.0060 'International Tables Vol C Tables 4.2.6.8 and 6.1.1.4'

loop_
_geom_angle_atom_site_label_1
_geom_angle_atom_site_label_2
_geom_angle_atom_site_label_3
_geom_angle
_geom_angle_site_symmetry_1
_geom_angle_site_symmetry_3
C6 C1 C2 119.00(12) . .
C6 C1 C7 120.74(12) . .
C2 C1 C7 120.25(12) . .
C9 N1 H1A 120.0 . .
C9 N1 H1B 120.0 . .
H1A N1 H1B 120.0 . .
H1WA O1W H1WB 107.6(17) . .
C3 C2 C1 121.15(12) . .
C3 C2 H2A 119.4 . .
C1 C2 H2A 119.4 . .
C9 N2 H2B 120.0 . .
C9 N2 H2C 120.0 . .
H2B N2 H2C 120.0 . .
O2W' O2W H2WA 85(5) . .
O2W' O2W H2WB 58(4) . .
H2WA O2W H2WB 107(2) . .
O2W' O2W H2WC 85(5) . .
H2WA O2W H2WC 0.0 . .
H2WB O2W H2WC 107(2) . .
O2W' O2W H2WD 58(4) . .
H2WA O2W H2WD 107(2) . .
H2WB O2W H2WD 0.0 . .
H2WC O2W H2WD 107(2) . .
O2W O2W' H2WA 64(4) . .
O2W O2W' H2WB 87(5) . .
H2WA O2W' H2WB 109(3) . .
O2W O2W' H2WC 64(4) . .
H2WA O2W' H2WC 0.0 . .
H2WB O2W' H2WC 109(3) . .
O2W O2W' H2WD 87(5) . .
H2WA O2W' H2WD 109(3) . .
H2WB O2W' H2WD 0.0 . .
H2WC O2W' H2WD 109(3) . .
C4 C3 C2 119.14(13) . .
C4 C3 C8 120.51(12) . .
C2 C3 C8 120.34(12) . .
C9 N3 H3A 120.0 . .
C9 N3 H3B 120.0 . .
H3A N3 H3B 120.0 . .
C3 C4 C5 120.36(13) . .
C3 C4 H4A 119.8 . .
C5 C4 H4A 119.8 . .
C18 N4 C10 106.66(12) . .
C18 N4 C22 111.18(13) . .
C10 N4 C22 110.93(14) . .
C18 N4 C14 110.66(13) . .
C10 N4 C14 110.61(13) . .
C22 N4 C14 106.85(12) . .
O5 C5 C4 122.34(13) . .
O5 C5 C6 117.68(12) . .
C4 C5 C6 119.98(12) . .
C5 O5 H5 108.0(14) . .
C5 C6 C1 120.35(12) . .
C5 C6 H6A 119.8 . .
C1 C6 H6A 119.8 . .
O2 C7 O1 124.16(12) . .
O2 C7 C1 117.65(12) . .
O1 C7 C1 118.18(12) . .
O3 C8 O4 124.33(14) . .
O3 C8 C3 117.38(13) . .
O4 C8 C3 118.29(12) . .
N2 C9 N3 122.04(13) . .
N2 C9 N1 119.02(13) . .
N3 C9 N1 118.94(13) . .
C11 C10 N4 116.08(14) . .
C11 C10 H10A 108.3 . .
N4 C10 H10A 108.3 . .
C11 C10 H10B 108.3 . .
N4 C10 H10B 108.3 . .
H10A C10 H10B 107.4 . .
C10 C11 C27 110.20(16) . .
C10 C11 H11A 109.6 . .
C27 C11 H11A 109.6 . .
C10 C11 H11B 109.6 . .
C27 C11 H11B 109.6 . .
H11A C11 H11B 108.1 . .
C27 C13 H13A 109.5 . .
C27 C13 H13B 109.5 . .
H13A C13 H13B 109.5 . .
C27 C13 H13C 109.5 . .
H13A C13 H13C 109.5 . .
H13B C13 H13C 109.5 . .
C15 C14 N4 115.96(14) . .
C15 C14 H14A 108.3 . .
N4 C14 H14A 108.3 . .
C15 C14 H14B 108.3 . .
N4 C14 H14B 108.3 . .
H14A C14 H14B 107.4 . .
C16 C15 C14 110.65(15) . .
C16 C15 H15A 109.5 . .
C14 C15 H15A 109.5 . .
C16 C15 H15B 109.5 . .
C14 C15 H15B 109.5 . .
H15A C15 H15B 108.1 . .
C17 C16 C15 113.45(19) . .
C17 C16 H16A 108.9 . .
C15 C16 H16A 108.9 . .
C17 C16 H16B 108.9 . .
C15 C16 H16B 108.9 . .
H16A C16 H16B 107.7 . .
C16 C17 H17A 109.5 . .
C16 C17 H17B 109.5 . .
H17A C17 H17B 109.5 . .
C16 C17 H17C 109.5 . .
H17A C17 H17C 109.5 . .
H17B C17 H17C 109.5 . .
N4 C18 C19 116.91(14) . .
N4 C18 H18A 108.1 . .
C19 C18 H18A 108.1 . .
N4 C18 H18B 108.1 . .
C19 C18 H18B 108.1 . .
H18A C18 H18B 107.3 . .
C20 C19 C18 110.20(16) . .
C20 C19 H19A 109.6 . .
C18 C19 H19A 109.6 . .
C20 C19 H19B 109.6 . .
C18 C19 H19B 109.6 . .
H19A C19 H19B 108.1 . .
C21 C20 C19 113.3(2) . .
C21 C20 H20A 108.9 . .
C19 C20 H20A 108.9 . .
C21 C20 H20B 108.9 . .
C19 C20 H20B 108.9 . .
H20A C20 H20B 107.7 . .
C20 C21 H21A 109.5 . .
C20 C21 H21B 109.5 . .
H21A C21 H21B 109.5 . .
C20 C21 H21C 109.5 . .
H21A C21 H21C 109.5 . .
H21B C21 H21C 109.5 . .
N4 C22 C23 115.03(14) . .
N4 C22 H22A 108.5 . .
C23 C22 H22A 108.5 . .
N4 C22 H22B 108.5 . .
C23 C22 H22B 108.5 . .
H22A C22 H22B 107.5 . .
C22 C23 C25 111.12(17) . .
C22 C23 H23A 109.4 . .
C25 C23 H23A 109.4 . .
C22 C23 H23B 109.4 . .
C25 C23 H23B 109.4 . .
H23A C23 H23B 108.0 . .
C26 C25 C23 113.0(2) . .
C26 C25 H25A 109.0 . .
C23 C25 H25A 109.0 . .
C26 C25 H25B 109.0 . .
C23 C25 H25B 109.0 . .
H25A C25 H25B 107.8 . .
C25 C26 H26A 109.5 . .
C25 C26 H26B 109.5 . .
H26A C26 H26B 109.5 . .
C25 C26 H26C 109.5 . .
H26A C26 H26C 109.5 . .
H26B C26 H26C 109.5 . .
C11 C27 C13 112.92(18) . .
C11 C27 H27A 109.0 . .
C13 C27 H27A 109.0 . .
C11 C27 H27B 109.0 . .
C13 C27 H27B 109.0 . .
H27A C27 H27B 107.8 . .

loop_
_geom_bond_atom_site_label_1
_geom_bond_atom_site_label_2
_geom_bond_distance
_geom_bond_site_symmetry_2
C1 C6 1.3853(18) .
C1 C2 1.3873(18) .
C1 C7 1.5093(18) .
N1 C9 1.3222(17) .
N1 H1A 0.8600 .
N1 H1B 0.8600 .
O1 C7 1.2573(16) .
O1W H1WA 0.861(9) .
O1W H1WB 0.862(9) .
C2 C3 1.3847(19) .
C2 H2A 0.9300 .
N2 C9 1.3191(18) .
N2 H2B 0.8600 .
N2 H2C 0.8600 .
O2 C7 1.2502(16) .
O2W O2W' 0.49(3) .
O2W H2WA 0.861(10) .
O2W H2WB 0.862(10) .
O2W H2WC 0.861(10) .
O2W H2WD 0.862(10) .
O2W' H2WA 0.96(3) .
O2W' H2WB 0.74(4) .
O2W' H2WC 0.96(3) .
O2W' H2WD 0.74(4) .
C3 C4 1.3837(19) .
C3 C8 1.5164(19) .
N3 C9 1.3215(17) .
N3 H3A 0.8600 .
N3 H3B 0.8600 .
O3 C8 1.2463(18) .
C4 C5 1.3840(19) .
C4 H4A 0.9300 .
N4 C18 1.513(2) .
N4 C10 1.517(2) .
N4 C22 1.517(2) .
N4 C14 1.523(2) .
O4 C8 1.2477(17) .
C5 O5 1.3647(16) .
C5 C6 1.3845(19) .
O5 H5 0.861(9) .
C6 H6A 0.9300 .
C10 C11 1.507(2) .
C10 H10A 0.9700 .
C10 H10B 0.9700 .
C11 C27 1.507(3) .
C11 H11A 0.9700 .
C11 H11B 0.9700 .
C13 C27 1.514(3) .
C13 H13A 0.9600 .
C13 H13B 0.9600 .
C13 H13C 0.9600 .
C14 C15 1.514(2) .
C14 H14A 0.9700 .
C14 H14B 0.9700 .
C15 C16 1.506(3) .
C15 H15A 0.9700 .
C15 H15B 0.9700 .
C16 C17 1.502(3) .
C16 H16A 0.9700 .
C16 H16B 0.9700 .
C17 H17A 0.9600 .
C17 H17B 0.9600 .
C17 H17C 0.9600 .
C18 C19 1.514(2) .
C18 H18A 0.9700 .
C18 H18B 0.9700 .
C19 C20 1.511(3) .
C19 H19A 0.9700 .
C19 H19B 0.9700 .
C20 C21 1.503(3) .
C20 H20A 0.9700 .
C20 H20B 0.9700 .
C21 H21A 0.9600 .
C21 H21B 0.9600 .
C21 H21C 0.9600 .
C22 C23 1.518(2) .
C22 H22A 0.9700 .
C22 H22B 0.9700 .
C23 C25 1.524(3) .
C23 H23A 0.9700 .
C23 H23B 0.9700 .
C25 C26 1.476(3) .
C25 H25A 0.9700 .
C25 H25B 0.9700 .
C26 H26A 0.9600 .
C26 H26B 0.9600 .
C26 H26C 0.9600 .
C27 H27A 0.9700 .
C27 H27B 0.9700 .
